data_7058640
loop_
_publ_author_name
'Murugesh, Nithya'
'Haribabu, Jebiti'
'Arumugam, Krishnamoorthy'
'Balachandran, Chandrasekar'
'Swaathy, Rajagopal'
'Aoki, Shin'
'Sreekanth, Anandaram'
'Karvembu, Ramasamy'
'Vedachalam, Seenuvasan'

_publ_section_title
;
 NHC-catalyzed green synthesis of functionalized chromones: DFT
 mechanistic insights and in vitro activities in cancer cells
;
_journal_issue 34
_journal_name_full 'New Journal of Chemistry'
_journal_page_first 13509
_journal_paper_doi 10.1039/C9NJ02650A
_journal_volume 43
_journal_year 2019
_chemical_formula_sum 'C20 H15 N O5'
_chemical_formula_weight 349.33
_space_group_crystal_system monoclinic
_space_group_IT_number 14
_space_group_name_Hall '-P 2ybc'
_space_group_name_H-M_alt 'P 1 21/c 1'
_symmetry_space_group_name_Hall '-P 2ybc'
_symmetry_space_group_name_H-M 'P 1 21/c 1'
_atom_sites_solution_hydrogens mixed
_atom_sites_solution_primary dual
_audit_block_doi 10.5517/ccdc.csd.cc1z4hcz
_audit_update_record
;
2018-02-02 deposited with the CCDC.    2019-07-22 downloaded from the CCDC.
;
_cell_angle_alpha 90
_cell_angle_beta 103.0494(10)
_cell_angle_gamma 90
_cell_formula_units_Z 4
_cell_length_a 16.2895(4)
_cell_length_b 6.6468(2)
_cell_length_c 14.8855(4)
_cell_measurement_reflns_used 9945
_cell_measurement_temperature 100.(2)
_cell_measurement_theta_max 33.1264
_cell_measurement_theta_min 2.8093
_cell_volume 1570.08(7)
_computing_cell_refinement 'SAINT V8.38A (Bruker AXS Inc., 2017)'
_computing_data_collection 'APEX3 (Bruker AXS Inc., 2017)'
_computing_data_reduction 'SAINT V8.38A (Bruker AXS Inc., 2017)'
_computing_publication_material 'APEX3 (Bruker AXS Inc., 2017)'
_computing_structure_refinement 'SHELXL-2016/6 (Sheldrick, 2016)'
_computing_structure_solution 'XS, VERSION 2013/1'
_diffrn_ambient_temperature 100.(2)
_diffrn_detector_area_resol_mean 7.4074
_diffrn_measured_fraction_theta_full 0.992
_diffrn_measured_fraction_theta_max 0.992
_diffrn_measurement_device_type 'Photon II CPADs detector'
_diffrn_measurement_method 'phi and omega scans'
_diffrn_radiation_monochromator 'Multilayer Mirror'
_diffrn_radiation_type MoK\a
_diffrn_radiation_wavelength 0.71073
_diffrn_reflns_av_R_equivalents 0.0430
_diffrn_reflns_av_unetI/netI 0.0361
_diffrn_reflns_limit_h_max 22
_diffrn_reflns_limit_h_min -25
_diffrn_reflns_limit_k_max 10
_diffrn_reflns_limit_k_min -10
_diffrn_reflns_limit_l_max 22
_diffrn_reflns_limit_l_min -20
_diffrn_reflns_number 29957
_diffrn_reflns_theta_full 33.24
_diffrn_reflns_theta_max 33.24
_diffrn_reflns_theta_min 2.81
_diffrn_source 'Incoatec microfocus source'
_diffrn_source_type 'Bruker D8 Quest'
_exptl_absorpt_coefficient_mu 0.107
_exptl_absorpt_correction_T_max 0.98
_exptl_absorpt_correction_T_min 0.86
_exptl_absorpt_correction_type multi-scan
_exptl_absorpt_process_details
;
SADABS-2016/2 - Bruker AXS area detector scaling and absorption correction
;
_exptl_crystal_colour yellow
_exptl_crystal_density_diffrn 1.478
_exptl_crystal_density_method 'not measured'
_exptl_crystal_description block
_exptl_crystal_F_000 728
_exptl_crystal_size_max 0.260
_exptl_crystal_size_mid 0.180
_exptl_crystal_size_min 0.140
_refine_diff_density_max 0.521
_refine_diff_density_min -0.235
_refine_ls_extinction_method none
_refine_ls_goodness_of_fit_ref 1.066
_refine_ls_hydrogen_treatment mixed
_refine_ls_matrix_type full
_refine_ls_number_parameters 239
_refine_ls_number_reflns 5986
_refine_ls_number_restraints 0
_refine_ls_restrained_S_all 1.066
_refine_ls_R_factor_all 0.0620
_refine_ls_R_factor_gt 0.0461
_refine_ls_shift/su_max 0.000
_refine_ls_shift/su_mean 0.000
_refine_ls_structure_factor_coef Fsqd
_refine_ls_weighting_details 'w=1/[\s^2^(Fo^2^)+(0.0597P)^2^+0.4417P] where P=(Fo^2^+2Fc^2^)/3'
_refine_ls_weighting_scheme calc
_refine_ls_wR_factor_gt 0.1159
_refine_ls_wR_factor_ref 0.1268
_reflns_number_gt 4798
_reflns_number_total 5986
_reflns_threshold_expression 'I > 2\s(I)'
_cod_data_source_file c9nj02650a2.cif
_cod_data_source_block liu162m
_cod_depositor_comments
;
The following automatic conversions were performed:

'_exptl_absorpt_correction_type' value 'Multi-Scan' changed to
'multi-scan' according to
/home/data/users/saulius/crontab/automatic-downloads/rss-feeds/RSC/lib/dictionaries/cif_core.dic
dictionary named 'cif_core.dic' version 2.4.2 from 2011-04-26.

Automatic conversion script
Id: cif_fix_values 4973 2017-02-22 13:04:09Z antanas 

 Adding full bibliography for 7058640.cif.
;
_cod_database_code 7058640

loop_
_space_group_symop_operation_xyz
'x, y, z'
'-x, y+1/2, -z+1/2'
'-x, -y, -z'
'x, -y-1/2, z-1/2'

loop_
_atom_site_type_symbol
_atom_site_label
_atom_site_fract_x
_atom_site_fract_y
_atom_site_fract_z
_atom_site_U_iso_or_equiv
_atom_site_adp_type
_atom_site_calc_flag
_atom_site_refinement_flags_adp
_atom_site_refinement_flags_posn
_atom_site_occupancy
C C1 0.15362(6) 0.09715(15) 0.92288(7) 0.01484(18) Uani d . . 1
C C2 0.11345(7) 0.06997(17) 0.99521(8) 0.0199(2) Uani d . . 1
H H2 0.100552 -0.061608 1.012815 0.024 Uiso calc U R 1
C C3 0.09246(7) 0.23652(18) 1.04127(8) 0.0222(2) Uani d . . 1
H H3 0.064671 0.218801 1.090377 0.027 Uiso calc U R 1
C C4 0.11177(7) 0.43012(17) 1.01618(8) 0.0213(2) Uani d . . 1
H H4 0.096649 0.543639 1.047718 0.026 Uiso calc U R 1
C C5 0.15291(6) 0.45640(16) 0.94539(8) 0.01822(19) Uani d . . 1
H H5 0.167111 0.588104 0.929265 0.022 Uiso calc U R 1
C C6 0.17381(6) 0.29022(15) 0.89727(7) 0.01474(17) Uani d . . 1
C C7 0.21806(6) 0.31432(14) 0.82166(7) 0.01506(18) Uani d . . 1
C C8 0.22459(6) 0.13624(14) 0.76894(7) 0.01404(17) Uani d . . 1
C C9 0.17943(6) -0.05115(14) 0.78633(7) 0.01519(18) Uani d . . 1
H H9 0.20919 -0.170548 0.767921 0.018 Uiso calc U R 1
C C10 0.05173(7) -0.22764(19) 0.73047(9) 0.0274(3) Uani d . . 1
H H10A 0.085992 -0.339706 0.716655 0.041 Uiso calc U R 1
H H10B -0.001065 -0.221056 0.683394 0.041 Uiso calc U R 1
H H10C 0.03918 -0.248444 0.791154 0.041 Uiso calc U R 1
C C11 0.26499(6) 0.13534(14) 0.69817(7) 0.01492(18) Uani d . . 1
H H11 0.268639 0.011539 0.667413 0.018 Uiso calc U R 1
C C12 0.34010(6) 0.30546(14) 0.59580(7) 0.01360(17) Uani d . . 1
C C13 0.37230(6) 0.14106(14) 0.56269(7) 0.01562(18) Uani d . . 1
H H13 0.368462 0.015502 0.591953 0.019 Uiso calc U R 1
C C14 0.41229(6) 0.32272(14) 0.44472(7) 0.01470(18) Uani d . . 1
C C15 0.44836(6) 0.31533(16) 0.36843(8) 0.01853(19) Uani d . . 1
H H15 0.471396 0.193464 0.351564 0.022 Uiso calc U R 1
C C16 0.44997(7) 0.48838(18) 0.31790(8) 0.0202(2) Uani d . . 1
H H16 0.474947 0.486115 0.26608 0.024 Uiso calc U R 1
C C17 0.41519(7) 0.66757(17) 0.34208(8) 0.0202(2) Uani d . . 1
H H17 0.414764 0.784482 0.305266 0.024 Uiso calc U R 1
C C18 0.38167(6) 0.67493(15) 0.41892(7) 0.01713(19) Uani d . . 1
H H18 0.358995 0.797502 0.435524 0.021 Uiso calc U R 1
C C19 0.38079(6) 0.50162(14) 0.47310(7) 0.01396(17) Uani d . . 1
C C20 0.34745(6) 0.50447(14) 0.55650(7) 0.01374(17) Uani d . . 1
N N1 0.30007(5) 0.29943(13) 0.66919(6) 0.01490(16) Uani d . . 1
H H1N 0.2921(9) 0.415(2) 0.6964(10) 0.022 Uiso d U . 1
O O1 0.17547(5) -0.07212(11) 0.88120(5) 0.01653(15) Uani d . . 1
O O2 0.24841(5) 0.48030(11) 0.80618(6) 0.02026(16) Uani d . . 1
O O3 0.40966(5) 0.14524(11) 0.49025(5) 0.01710(15) Uani d . . 1
O O4 0.32690(5) 0.65857(11) 0.59217(6) 0.01920(16) Uani d . . 1
O O5 0.09714(4) -0.04315(11) 0.73075(6) 0.01815(16) Uani d . . 1

loop_
_atom_site_aniso_label
_atom_site_aniso_U_11
_atom_site_aniso_U_22
_atom_site_aniso_U_33
_atom_site_aniso_U_12
_atom_site_aniso_U_13
_atom_site_aniso_U_23
C1 0.0142(4) 0.0150(4) 0.0147(4) -0.0004(3) 0.0020(3) 0.0011(3)
C2 0.0210(5) 0.0209(5) 0.0181(5) -0.0037(4) 0.0052(4) 0.0029(4)
C3 0.0232(5) 0.0274(5) 0.0172(5) -0.0009(4) 0.0072(4) 0.0007(4)
C4 0.0238(5) 0.0221(5) 0.0185(5) 0.0029(4) 0.0062(4) -0.0012(4)
C5 0.0204(4) 0.0155(4) 0.0186(5) 0.0016(3) 0.0040(4) 0.0006(4)
C6 0.0142(4) 0.0143(4) 0.0154(4) 0.0001(3) 0.0027(3) 0.0015(3)
C7 0.0137(4) 0.0136(4) 0.0179(4) 0.0002(3) 0.0036(3) 0.0022(3)
C8 0.0136(4) 0.0116(4) 0.0170(4) -0.0007(3) 0.0037(3) 0.0016(3)
C9 0.0152(4) 0.0132(4) 0.0172(4) -0.0014(3) 0.0038(3) 0.0012(3)
C10 0.0220(5) 0.0248(5) 0.0324(6) -0.0110(4) 0.0001(4) 0.0023(5)
C11 0.0139(4) 0.0123(4) 0.0181(5) -0.0011(3) 0.0028(3) 0.0014(3)
C12 0.0132(4) 0.0123(4) 0.0151(4) -0.0016(3) 0.0028(3) 0.0009(3)
C13 0.0172(4) 0.0124(4) 0.0178(5) -0.0007(3) 0.0049(3) 0.0006(3)
C14 0.0134(4) 0.0134(4) 0.0169(4) -0.0013(3) 0.0026(3) -0.0008(3)
C15 0.0161(4) 0.0215(5) 0.0188(5) -0.0004(3) 0.0055(3) -0.0031(4)
C16 0.0176(4) 0.0276(5) 0.0166(5) -0.0041(4) 0.0062(4) -0.0005(4)
C17 0.0208(5) 0.0220(5) 0.0178(5) -0.0052(4) 0.0043(4) 0.0032(4)
C18 0.0188(4) 0.0141(4) 0.0184(5) -0.0035(3) 0.0039(3) 0.0007(3)
C19 0.0133(4) 0.0131(4) 0.0155(4) -0.0022(3) 0.0034(3) -0.0006(3)
C20 0.0137(4) 0.0115(4) 0.0160(4) -0.0012(3) 0.0034(3) -0.0003(3)
N1 0.0163(4) 0.0123(3) 0.0172(4) -0.0014(3) 0.0061(3) 0.0004(3)
O1 0.0206(3) 0.0128(3) 0.0169(4) -0.0011(2) 0.0056(3) 0.0018(3)
O2 0.0247(4) 0.0119(3) 0.0267(4) -0.0026(3) 0.0109(3) 0.0004(3)
O3 0.0205(3) 0.0126(3) 0.0196(4) 0.0012(2) 0.0076(3) -0.0001(3)
O4 0.0250(4) 0.0119(3) 0.0227(4) -0.0002(3) 0.0097(3) -0.0017(3)
O5 0.0144(3) 0.0178(3) 0.0210(4) -0.0032(2) 0.0013(3) 0.0020(3)

loop_
_atom_type_symbol
_atom_type_description
_atom_type_scat_dispersion_real
_atom_type_scat_dispersion_imag
_atom_type_scat_source
C C 0.0033 0.0016 'International Tables Vol C Tables 4.2.6.8 and 6.1.1.4'
H H 0.0000 0.0000 'International Tables Vol C Tables 4.2.6.8 and 6.1.1.4'
N N 0.0061 0.0033 'International Tables Vol C Tables 4.2.6.8 and 6.1.1.4'
O O 0.0106 0.0060 'International Tables Vol C Tables 4.2.6.8 and 6.1.1.4'

loop_
_geom_angle_atom_site_label_1
_geom_angle_atom_site_label_2
_geom_angle_atom_site_label_3
_geom_angle
O1 C1 C2 117.33(9)
O1 C1 C6 121.93(9)
C2 C1 C6 120.68(9)
C3 C2 C1 119.39(10)
C2 C3 C4 120.59(10)
C5 C4 C3 119.87(10)
C4 C5 C6 120.43(10)
C1 C6 C5 119.03(9)
C1 C6 C7 119.52(9)
C5 C6 C7 121.44(9)
O2 C7 C8 122.99(10)
O2 C7 C6 121.15(9)
C8 C7 C6 115.85(8)
C11 C8 C7 122.27(9)
C11 C8 C9 118.14(9)
C7 C8 C9 119.37(9)
O5 C9 O1 109.48(8)
O5 C9 C8 107.84(8)
O1 C9 C8 112.56(8)
N1 C11 C8 123.92(9)
C13 C12 N1 123.45(9)
C13 C12 C20 120.77(9)
N1 C12 C20 115.77(8)
C12 C13 O3 123.73(9)
O3 C14 C15 116.14(9)
O3 C14 C19 122.00(9)
C15 C14 C19 121.86(9)
C16 C15 C14 118.64(10)
C15 C16 C17 120.73(10)
C18 C17 C16 120.25(10)
C17 C18 C19 120.30(10)
C14 C19 C18 118.10(9)
C14 C19 C20 119.96(9)
C18 C19 C20 121.94(9)
O4 C20 C12 121.60(9)
O4 C20 C19 124.36(9)
C12 C20 C19 114.04(8)
C11 N1 C12 125.58(9)
C1 O1 C9 116.09(7)
C13 O3 C14 118.91(8)
C9 O5 C10 113.08(8)

loop_
_geom_bond_atom_site_label_1
_geom_bond_atom_site_label_2
_geom_bond_distance
C1 O1 1.3701(12)
C1 C2 1.3923(15)
C1 C6 1.3989(13)
C2 C3 1.3850(16)
C3 C4 1.3955(16)
C4 C5 1.3818(16)
C5 C6 1.3996(14)
C6 C7 1.4760(15)
C7 O2 1.2514(12)
C7 C8 1.4374(14)
C8 C11 1.3624(14)
C8 C9 1.4985(13)
C9 O5 1.4083(12)
C9 O1 1.4349(13)
C10 O5 1.4316(13)
C11 N1 1.3466(12)
C12 C13 1.3523(13)
C12 N1 1.3936(13)
C12 C20 1.4622(13)
C13 O3 1.3528(13)
C14 O3 1.3660(12)
C14 C15 1.3923(15)
C14 C19 1.3977(13)
C15 C16 1.3778(16)
C16 C17 1.4004(16)
C17 C18 1.3750(15)
C18 C19 1.4081(14)
C19 C20 1.4633(14)
C20 O4 1.2343(12)
